data_7002473
loop_
_publ_author_name
'Grant, Gregory J.'
'Benefield, Desir\'ee A.'
'VanDerveer, Donald G.'

_publ_section_title
;
 Thiacrown PtII complexes with group 15 donor ligands:
 pentacoordination in Pt(II) complexes
;
_journal_coden_ASTM DTARAF
_journal_issue 40
_journal_name_full 'Dalton Transactions'
_journal_page_first 8605
_journal_page_last 8615
_journal_paper_doi 10.1039/b909875e
_journal_year 2009
_chemical_formula_moiety 'C32 H36 As2 Pt S3, 2(F6 P), C2 H3 N'
_chemical_formula_sum 'C34 H39 As2 F12 N P2 Pt S3'
_chemical_formula_weight 1192.71
_chemical_name_common (Pt(9S3)(dpae))(PF6)2
_space_group_IT_number 14
_symmetry_cell_setting monoclinic
_symmetry_space_group_name_Hall '-P 2yn'
_symmetry_space_group_name_H-M 'P 1 21/n 1'
_atom_sites_solution_hydrogens geom
_atom_sites_solution_primary direct
_atom_sites_solution_secondary difmap
_audit_creation_method SHELXL-97
_cell_angle_alpha 90.00
_cell_angle_beta 108.97(3)
_cell_angle_gamma 90.00
_cell_formula_units_Z 4
_cell_length_a 14.524(3)
_cell_length_b 16.183(3)
_cell_length_c 18.869(4)
_cell_measurement_reflns_used 11944
_cell_measurement_temperature 163(2)
_cell_measurement_theta_max 26.4088
_cell_measurement_theta_min 2.5917
_cell_volume 4194.1(16)
_computing_cell_refinement 'CrystalClear (Rigaku/MSC,2006)'
_computing_data_collection 'CrystalClear (Rigaku/MSC,2006)'
_computing_data_reduction 'CrystalClear (Rigaku/MSC,2006)'
_computing_molecular_graphics 'SHELXTL 6.10 (Sheldrick,2008)'
_computing_publication_material 'SHELXTL 6.10 (Sheldrick,2008)'
_computing_structure_refinement 'SHELXTL 6.10 (Sheldrick,2008)'
_computing_structure_solution 'SHELXTL 6.10 (Sheldrick,2008)'
_diffrn_ambient_temperature 163(2)
_diffrn_detector_area_resol_mean 14.6306
_diffrn_measured_fraction_theta_full 0.995
_diffrn_measured_fraction_theta_max 0.995
_diffrn_measurement_details
;
scan:
Number of images: 260
Slice: -40.0000 - 90.0000
Image width: 0.5000
Exp time: 15.0000
Rotation axis: Omega
Omega: 0.0000
Chi: 45.0000
Phi: 0.0000
XTD: 27.8254
2theta: -0.2799
scan:
Number of images: 220
Slice: -30.0000 - 80.0000
Image width: 0.5000
Exp time: 15.0000
Rotation axis: Omega
Omega: 0.0000
Chi: 45.0000
Phi: 90.0000
XTD: 27.8254
2theta: -0.2799

;
_diffrn_measurement_device
;
Rigaku AFC8S Mercury CCD
;
_diffrn_measurement_device_details
;
AFC8: Eulerian 3 circle
;
_diffrn_measurement_method omega
_diffrn_radiation_detector CCD
_diffrn_radiation_monochromator 'Graphite Monochromator'
_diffrn_radiation_type MoK\a
_diffrn_radiation_wavelength 0.71073
_diffrn_reflns_av_R_equivalents 0.1570
_diffrn_reflns_av_sigmaI/netI 0.1010
_diffrn_reflns_limit_h_max 17
_diffrn_reflns_limit_h_min -17
_diffrn_reflns_limit_k_max 18
_diffrn_reflns_limit_k_min -19
_diffrn_reflns_limit_l_max 22
_diffrn_reflns_limit_l_min -21
_diffrn_reflns_number 27203
_diffrn_reflns_reduction_process 'Lp corrections applied'
_diffrn_reflns_theta_full 25.05
_diffrn_reflns_theta_max 25.05
_diffrn_reflns_theta_min 2.61
_diffrn_standards_decay_% 0
_diffrn_standards_interval_count 0
_diffrn_standards_interval_time 0
_diffrn_standards_number 0
_exptl_absorpt_coefficient_mu 5.218
_exptl_absorpt_correction_T_max 0.7448
_exptl_absorpt_correction_T_min 0.2125
_exptl_absorpt_correction_type multi-scan
_exptl_absorpt_process_details 'Jacobson, R., (1998)'
_exptl_crystal_colour red
_exptl_crystal_density_diffrn 1.889
_exptl_crystal_density_method 'not measured'
_exptl_crystal_description chip
_exptl_crystal_F_000 2320
_exptl_crystal_size_max 0.43
_exptl_crystal_size_mid 0.14
_exptl_crystal_size_min 0.06
_refine_diff_density_max 2.135
_refine_diff_density_min -2.024
_refine_diff_density_rms 0.243
_refine_ls_extinction_method none
_refine_ls_goodness_of_fit_ref 1.097
_refine_ls_hydrogen_treatment constr
_refine_ls_matrix_type full
_refine_ls_number_parameters 497
_refine_ls_number_reflns 7405
_refine_ls_number_restraints 0
_refine_ls_restrained_S_all 1.097
_refine_ls_R_factor_all 0.0950
_refine_ls_R_factor_gt 0.0816
_refine_ls_shift/su_max 0.001
_refine_ls_shift/su_mean 0.000
_refine_ls_structure_factor_coef Fsqd
_refine_ls_weighting_details 'calc w=1/[\s^2^(Fo^2^)+(0.0310P)^2^+113.5391P] where P=(Fo^2^+2Fc^2^)/3'
_refine_ls_weighting_scheme calc
_refine_ls_wR_factor_gt 0.1696
_refine_ls_wR_factor_ref 0.1794
_reflns_number_gt 5921
_reflns_number_total 7405
_reflns_threshold_expression >2sigma(I)
_cod_data_source_file B909875E.txt
_cod_data_source_block pt9s3arsine
_cod_original_cell_volume 4194.0(14)
_cod_original_sg_symbol_H-M P21/n
_cod_database_code 7002473

loop_
_symmetry_equiv_pos_as_xyz
'x, y, z'
'-x+1/2, y+1/2, -z+1/2'
'-x, -y, -z'
'x-1/2, -y-1/2, z-1/2'

loop_
_atom_site_label
_atom_site_type_symbol
_atom_site_fract_x
_atom_site_fract_y
_atom_site_fract_z
_atom_site_U_iso_or_equiv
_atom_site_adp_type
_atom_site_occupancy
_atom_site_symmetry_multiplicity
_atom_site_calc_flag
_atom_site_refinement_flags
_atom_site_disorder_assembly
_atom_site_disorder_group
Pt1 Pt 0.25733(3) 0.64526(3) 0.02872(3) 0.02174(15) Uani 1 1 d . . .
S1 S 0.3956(3) 0.5613(2) -0.0059(3) 0.0464(10) Uani 1 1 d . . .
C2 C 0.3525(14) 0.5759(11) -0.1060(11) 0.058(5) Uani 1 1 d . . .
H2A H 0.4077 0.5755 -0.1235 0.070 Uiso 1 1 calc R . .
H2B H 0.3122 0.5296 -0.1285 0.070 Uiso 1 1 calc R . .
C3 C 0.2947(14) 0.6552(10) -0.1335(8) 0.047(4) Uani 1 1 d . . .
H3A H 0.2688 0.6529 -0.1872 0.057 Uiso 1 1 calc R . .
H3B H 0.3393 0.7008 -0.1207 0.057 Uiso 1 1 calc R . .
S4 S 0.1955(3) 0.6776(2) -0.0985(2) 0.0427(9) Uani 1 1 d . . .
C5 C 0.1073(13) 0.5947(11) -0.1401(9) 0.053(4) Uani 1 1 d . . .
H5A H 0.0530 0.6175 -0.1791 0.064 Uiso 1 1 calc R . .
H5B H 0.1375 0.5539 -0.1621 0.064 Uiso 1 1 calc R . .
C6 C 0.0705(10) 0.5534(10) -0.0807(9) 0.042(4) Uani 1 1 d . . .
H6A H 0.0346 0.5046 -0.1022 0.051 Uiso 1 1 calc R . .
H6B H 0.0262 0.5904 -0.0686 0.051 Uiso 1 1 calc R . .
S7 S 0.1645(2) 0.52518(19) 0.0043(2) 0.0289(7) Uani 1 1 d . . .
C8 C 0.2349(11) 0.4521(9) -0.0300(11) 0.048(5) Uani 1 1 d . . .
H8A H 0.2176 0.3972 -0.0196 0.058 Uiso 1 1 calc R . .
H8B H 0.2166 0.4577 -0.0834 0.058 Uiso 1 1 calc R . .
C9 C 0.3440(13) 0.4611(9) 0.0028(13) 0.057(5) Uani 1 1 d . . .
H9A H 0.3733 0.4208 -0.0205 0.069 Uiso 1 1 calc R . .
H9B H 0.3628 0.4476 0.0551 0.069 Uiso 1 1 calc R . .
As1 As 0.28292(10) 0.63380(9) 0.15896(7) 0.0283(3) Uani 1 1 d . . .
As2 As 0.33987(9) 0.77433(8) 0.05994(7) 0.0237(3) Uani 1 1 d . . .
C10 C 0.3449(13) 0.7351(10) 0.2062(8) 0.043(4) Uani 1 1 d . . .
H10A H 0.2956 0.7746 0.2062 0.052 Uiso 1 1 calc R . .
H10B H 0.3826 0.7238 0.2574 0.052 Uiso 1 1 calc R . .
C11 C 0.4105(11) 0.7717(10) 0.1662(8) 0.041(4) Uani 1 1 d . . .
H11A H 0.4681 0.7386 0.1757 0.049 Uiso 1 1 calc R . .
H11B H 0.4296 0.8266 0.1842 0.049 Uiso 1 1 calc R . .
C12 C 0.1637(10) 0.6245(9) 0.1827(8) 0.032(3) Uani 1 1 d . . .
C13 C 0.0828(12) 0.6707(10) 0.1413(9) 0.044(4) Uani 1 1 d . . .
H13A H 0.0857 0.7038 0.0999 0.053 Uiso 1 1 calc R . .
C14 C -0.0011(14) 0.6687(12) 0.1603(10) 0.055(5) Uani 1 1 d . . .
H14A H -0.0556 0.7027 0.1338 0.066 Uiso 1 1 calc R . .
C15 C -0.0067(14) 0.6189(11) 0.2162(12) 0.058(5) Uani 1 1 d . . .
H15A H -0.0667 0.6157 0.2273 0.070 Uiso 1 1 calc R . .
C16 C 0.0702(15) 0.5734(11) 0.2569(10) 0.053(5) Uani 1 1 d . . .
H16A H 0.0646 0.5398 0.2973 0.063 Uiso 1 1 calc R . .
C17 C 0.1585(12) 0.5745(10) 0.2410(9) 0.042(4) Uani 1 1 d . . .
H17A H 0.2132 0.5419 0.2695 0.051 Uiso 1 1 calc R . .
C18 C 0.3638(12) 0.5418(10) 0.2116(9) 0.047(4) Uani 1 1 d . . .
C19 C 0.3288(12) 0.4598(9) 0.1945(10) 0.049(4) Uani 1 1 d . . .
H19A H 0.2652 0.4502 0.1592 0.059 Uiso 1 1 calc R . .
C20 C 0.3850(17) 0.3956(13) 0.2281(16) 0.088(8) Uani 1 1 d . . .
H20A H 0.3618 0.3401 0.2161 0.106 Uiso 1 1 calc R . .
C21 C 0.475(2) 0.4092(18) 0.279(2) 0.129(14) Uani 1 1 d . . .
H21A H 0.5140 0.3634 0.3039 0.155 Uiso 1 1 calc R . .
C22 C 0.5093(16) 0.4902(17) 0.295(2) 0.141(16) Uani 1 1 d . . .
H22A H 0.5719 0.5001 0.3319 0.169 Uiso 1 1 calc R . .
C23 C 0.4554(16) 0.5532(14) 0.2597(13) 0.092(9) Uani 1 1 d . . .
H23A H 0.4818 0.6081 0.2683 0.111 Uiso 1 1 calc R . .
C24 C 0.4325(9) 0.7964(8) 0.0086(7) 0.024(3) Uani 1 1 d . . .
C25 C 0.5194(9) 0.7513(8) 0.0287(8) 0.028(3) Uani 1 1 d . . .
H25A H 0.5345 0.7133 0.0700 0.034 Uiso 1 1 calc R . .
C26 C 0.5841(10) 0.7618(9) -0.0113(9) 0.038(3) Uani 1 1 d . . .
H26A H 0.6443 0.7317 0.0027 0.045 Uiso 1 1 calc R . .
C27 C 0.5610(10) 0.8153(8) -0.0706(8) 0.034(3) Uani 1 1 d . . .
H27A H 0.6045 0.8207 -0.0993 0.041 Uiso 1 1 calc R . .
C28 C 0.4760(11) 0.8622(10) -0.0904(8) 0.040(3) Uani 1 1 d . . .
H28A H 0.4624 0.9011 -0.1308 0.047 Uiso 1 1 calc R . .
C29 C 0.4099(10) 0.8515(8) -0.0500(8) 0.030(3) Uani 1 1 d . . .
H29A H 0.3502 0.8824 -0.0633 0.036 Uiso 1 1 calc R . .
C30 C 0.2592(10) 0.8708(9) 0.0442(9) 0.036(3) Uani 1 1 d . . .
C31 C 0.2997(13) 0.9461(8) 0.0644(10) 0.044(4) Uani 1 1 d . . .
H31A H 0.3690 0.9519 0.0860 0.053 Uiso 1 1 calc R . .
C32 C 0.2377(15) 1.0167(11) 0.0530(14) 0.069(6) Uani 1 1 d . . .
H32A H 0.2650 1.0708 0.0665 0.083 Uiso 1 1 calc R . .
C33 C 0.1418(19) 1.0071(13) 0.024(3) 0.21(3) Uani 1 1 d . . .
H33A H 0.1002 1.0540 0.0205 0.254 Uiso 1 1 calc R . .
C34 C 0.0994(19) 0.9298(14) -0.003(3) 0.21(3) Uani 1 1 d . . .
H34A H 0.0306 0.9250 -0.0281 0.254 Uiso 1 1 calc R . .
C35 C 0.1576(14) 0.8628(12) 0.0065(18) 0.099(10) Uani 1 1 d . . .
H35A H 0.1304 0.8099 -0.0119 0.119 Uiso 1 1 calc R . .
P1 P 0.3743(3) 0.7602(2) 0.4267(2) 0.0338(8) Uani 1 1 d . . .
F1 F 0.3289(12) 0.6856(7) 0.3730(7) 0.095(5) Uani 1 1 d . . .
F2 F 0.3413(12) 0.8207(7) 0.3586(7) 0.091(5) Uani 1 1 d . . .
F3 F 0.4202(8) 0.8372(7) 0.4793(6) 0.062(3) Uani 1 1 d . . .
F4 F 0.4708(9) 0.7509(11) 0.4058(9) 0.116(6) Uani 1 1 d . . .
F5 F 0.4160(19) 0.7029(8) 0.4961(8) 0.164(10) Uani 1 1 d . . .
F6 F 0.2794(10) 0.7740(12) 0.4445(10) 0.140(8) Uani 1 1 d . . .
P2 P 0.7082(3) 0.6507(3) 0.2237(2) 0.0430(10) Uani 1 1 d . . .
F7 F 0.7670(7) 0.5663(6) 0.2272(5) 0.058(3) Uani 1 1 d . . .
F8 F 0.6909(8) 0.6309(7) 0.2994(5) 0.063(3) Uani 1 1 d . . .
F9 F 0.7254(9) 0.6714(8) 0.1458(6) 0.073(3) Uani 1 1 d . . .
F10 F 0.6093(7) 0.6068(7) 0.1768(6) 0.070(3) Uani 1 1 d . . .
F11 F 0.8073(7) 0.6960(7) 0.2678(6) 0.062(3) Uani 1 1 d . . .
F12 F 0.6507(8) 0.7363(7) 0.2183(7) 0.067(3) Uani 1 1 d . . .
N1 N 0.5608(13) 0.9314(8) 0.1684(9) 0.059(4) Uani 1 1 d . . .
C36 C 0.6286(16) 0.9223(10) 0.1523(10) 0.054(5) Uani 1 1 d . . .
C37 C 0.7194(16) 0.9099(14) 0.1347(13) 0.078(7) Uani 1 1 d . . .
H37A H 0.7651 0.8798 0.1746 0.117 Uiso 1 1 calc R . .
H37B H 0.7466 0.9627 0.1292 0.117 Uiso 1 1 calc R . .
H37C H 0.7056 0.8793 0.0889 0.117 Uiso 1 1 calc R . .

loop_
_atom_site_aniso_label
_atom_site_aniso_U_11
_atom_site_aniso_U_22
_atom_site_aniso_U_33
_atom_site_aniso_U_23
_atom_site_aniso_U_13
_atom_site_aniso_U_12
Pt1 0.0227(3) 0.0217(2) 0.0233(3) -0.00009(18) 0.01087(19) 0.00078(18)
S1 0.035(2) 0.0271(17) 0.090(3) -0.0078(19) 0.039(2) 0.0002(15)
C2 0.064(12) 0.051(10) 0.079(14) -0.024(10) 0.051(11) -0.017(9)
C3 0.080(12) 0.049(9) 0.026(8) -0.001(7) 0.034(8) -0.018(9)
S4 0.061(3) 0.042(2) 0.0234(18) -0.0033(15) 0.0119(17) -0.0121(19)
C5 0.052(10) 0.053(10) 0.041(10) -0.007(8) -0.004(8) -0.014(8)
C6 0.024(7) 0.048(9) 0.048(9) -0.010(7) 0.002(6) 0.002(6)
S7 0.0269(17) 0.0235(15) 0.0416(19) -0.0056(14) 0.0185(14) -0.0031(13)
C8 0.043(9) 0.026(7) 0.099(14) -0.016(8) 0.055(10) -0.009(6)
C9 0.050(11) 0.027(8) 0.108(16) -0.012(9) 0.044(11) 0.004(7)
As1 0.0284(7) 0.0346(7) 0.0231(7) 0.0031(5) 0.0100(5) -0.0074(6)
As2 0.0260(6) 0.0226(6) 0.0259(7) -0.0014(5) 0.0130(5) -0.0028(5)
C10 0.059(10) 0.049(9) 0.023(7) -0.012(6) 0.016(7) -0.010(8)
C11 0.032(8) 0.060(10) 0.029(8) 0.007(7) 0.007(6) -0.019(7)
C12 0.037(8) 0.034(7) 0.030(7) -0.008(6) 0.019(6) -0.006(6)
C13 0.054(10) 0.040(8) 0.049(10) -0.003(7) 0.032(8) -0.008(7)
C14 0.053(11) 0.078(13) 0.046(10) -0.013(9) 0.032(9) -0.007(9)
C15 0.059(12) 0.055(10) 0.084(14) -0.028(10) 0.054(11) -0.024(9)
C16 0.082(14) 0.053(10) 0.041(9) -0.008(8) 0.045(10) -0.016(10)
C17 0.050(9) 0.044(9) 0.044(9) -0.004(7) 0.029(8) -0.006(7)
C18 0.038(9) 0.056(10) 0.035(8) 0.012(7) -0.004(7) -0.013(8)
C19 0.035(8) 0.034(8) 0.070(12) 0.026(8) 0.007(8) 0.001(7)
C20 0.065(14) 0.051(12) 0.13(2) 0.042(13) 0.012(14) 0.003(10)
C21 0.080(19) 0.09(2) 0.19(3) 0.09(2) 0.01(2) 0.005(16)
C22 0.036(12) 0.11(2) 0.22(4) 0.11(2) -0.036(16) -0.022(13)
C23 0.067(14) 0.081(15) 0.096(18) 0.047(13) -0.021(12) -0.041(12)
C24 0.024(6) 0.026(6) 0.024(6) -0.004(5) 0.009(5) -0.002(5)
C25 0.020(6) 0.029(7) 0.040(8) 0.005(6) 0.017(6) 0.006(5)
C26 0.024(7) 0.042(8) 0.055(10) 0.002(7) 0.024(7) -0.004(6)
C27 0.029(7) 0.034(7) 0.047(9) 0.003(6) 0.024(7) -0.003(6)
C28 0.038(8) 0.050(9) 0.038(8) 0.007(7) 0.022(7) -0.004(7)
C29 0.031(7) 0.027(7) 0.036(7) 0.006(6) 0.015(6) 0.007(6)
C30 0.019(7) 0.034(7) 0.064(10) -0.010(7) 0.026(7) -0.005(6)
C31 0.060(11) 0.019(7) 0.066(11) -0.004(7) 0.036(9) -0.008(7)
C32 0.069(14) 0.042(10) 0.119(19) -0.020(11) 0.060(14) 0.002(9)
C33 0.073(17) 0.032(11) 0.58(8) -0.04(2) 0.18(3) -0.009(11)
C34 0.049(15) 0.032(11) 0.56(8) -0.03(2) 0.11(3) -0.003(10)
C35 0.039(11) 0.046(11) 0.22(3) -0.033(15) 0.053(16) -0.004(9)
P1 0.035(2) 0.0307(18) 0.038(2) -0.0005(15) 0.0138(16) -0.0021(15)
F1 0.164(13) 0.074(8) 0.064(7) -0.042(6) 0.062(8) -0.081(9)
F2 0.165(14) 0.063(7) 0.055(7) 0.012(6) 0.049(8) 0.049(8)
F3 0.062(7) 0.067(7) 0.071(7) -0.038(6) 0.039(6) -0.028(5)
F4 0.049(7) 0.162(14) 0.136(13) -0.073(11) 0.028(8) 0.034(8)
F5 0.34(3) 0.044(7) 0.063(9) 0.012(6) 0.008(13) 0.042(12)
F6 0.072(9) 0.24(2) 0.144(13) -0.125(14) 0.089(10) -0.097(12)
P2 0.046(2) 0.051(2) 0.030(2) -0.0084(17) 0.0088(17) 0.0196(19)
F7 0.062(6) 0.053(6) 0.051(6) -0.004(5) 0.007(5) 0.034(5)
F8 0.065(7) 0.085(8) 0.038(5) 0.003(5) 0.014(5) 0.005(6)
F9 0.088(8) 0.098(9) 0.036(6) 0.001(6) 0.023(6) 0.033(7)
F10 0.047(6) 0.080(7) 0.062(7) -0.028(6) -0.010(5) 0.014(5)
F11 0.044(6) 0.066(7) 0.071(7) -0.021(6) 0.010(5) 0.013(5)
F12 0.057(6) 0.061(6) 0.076(8) -0.007(6) 0.013(6) 0.033(5)
N1 0.076(11) 0.027(7) 0.073(11) 0.000(7) 0.023(9) -0.004(7)
C36 0.079(14) 0.035(9) 0.050(11) -0.005(8) 0.024(10) -0.005(9)
C37 0.082(16) 0.090(16) 0.074(15) -0.038(12) 0.042(13) -0.040(13)

loop_
_atom_type_symbol
_atom_type_description
_atom_type_scat_dispersion_real
_atom_type_scat_dispersion_imag
_atom_type_scat_source
C C 0.0033 0.0016 'International Tables Vol C Tables 4.2.6.8 and 6.1.1.4'
H H 0.0000 0.0000 'International Tables Vol C Tables 4.2.6.8 and 6.1.1.4'
N N 0.0061 0.0033 'International Tables Vol C Tables 4.2.6.8 and 6.1.1.4'
F F 0.0171 0.0103 'International Tables Vol C Tables 4.2.6.8 and 6.1.1.4'
P P 0.1023 0.0942 'International Tables Vol C Tables 4.2.6.8 and 6.1.1.4'
S S 0.1246 0.1234 'International Tables Vol C Tables 4.2.6.8 and 6.1.1.4'
As As 0.0499 2.0058 'International Tables Vol C Tables 4.2.6.8 and 6.1.1.4'
Pt Pt -1.7033 8.3905 'International Tables Vol C Tables 4.2.6.8 and 6.1.1.4'

loop_
_geom_angle_atom_site_label_1
_geom_angle_atom_site_label_2
_geom_angle_atom_site_label_3
_geom_angle
_geom_angle_site_symmetry_1
_geom_angle_site_symmetry_3
_geom_angle_publ_flag
S7 Pt1 S4 88.79(13) . . ?
S7 Pt1 As1 91.47(10) . . ?
S4 Pt1 As1 164.32(12) . . ?
S7 Pt1 As2 173.64(9) . . ?
S4 Pt1 As2 92.99(10) . . ?
As1 Pt1 As2 85.16(5) . . ?
S7 Pt1 S1 87.71(11) . . ?
S4 Pt1 S1 86.03(16) . . ?
As1 Pt1 S1 109.65(12) . . ?
As2 Pt1 S1 98.51(9) . . ?
C2 S1 C9 101.5(9) . . ?
C2 S1 Pt1 99.0(6) . . ?
C9 S1 Pt1 93.8(5) . . ?
C3 C2 S1 115.5(11) . . ?
C3 C2 H2A 108.4 . . ?
S1 C2 H2A 108.4 . . ?
C3 C2 H2B 108.4 . . ?
S1 C2 H2B 108.4 . . ?
H2A C2 H2B 107.5 . . ?
C2 C3 S4 117.4(10) . . ?
C2 C3 H3A 108.0 . . ?
S4 C3 H3A 108.0 . . ?
C2 C3 H3B 108.0 . . ?
S4 C3 H3B 108.0 . . ?
H3A C3 H3B 107.2 . . ?
C3 S4 C5 103.1(8) . . ?
C3 S4 Pt1 104.2(6) . . ?
C5 S4 Pt1 104.8(6) . . ?
C6 C5 S4 111.4(11) . . ?
C6 C5 H5A 109.4 . . ?
S4 C5 H5A 109.4 . . ?
C6 C5 H5B 109.4 . . ?
S4 C5 H5B 109.4 . . ?
H5A C5 H5B 108.0 . . ?
C5 C6 S7 114.6(11) . . ?
C5 C6 H6A 108.6 . . ?
S7 C6 H6A 108.6 . . ?
C5 C6 H6B 108.6 . . ?
S7 C6 H6B 108.6 . . ?
H6A C6 H6B 107.6 . . ?
C6 S7 C8 101.6(8) . . ?
C6 S7 Pt1 100.9(5) . . ?
C8 S7 Pt1 105.0(5) . . ?
C9 C8 S7 115.4(11) . . ?
C9 C8 H8A 108.4 . . ?
S7 C8 H8A 108.4 . . ?
C9 C8 H8B 108.4 . . ?
S7 C8 H8B 108.4 . . ?
H8A C8 H8B 107.5 . . ?
C8 C9 S1 117.3(12) . . ?
C8 C9 H9A 108.0 . . ?
S1 C9 H9A 108.0 . . ?
C8 C9 H9B 108.0 . . ?
S1 C9 H9B 108.0 . . ?
H9A C9 H9B 107.2 . . ?
C12 As1 C10 106.0(6) . . ?
C12 As1 C18 105.0(7) . . ?
C10 As1 C18 107.3(7) . . ?
C12 As1 Pt1 113.4(4) . . ?
C10 As1 Pt1 107.6(4) . . ?
C18 As1 Pt1 116.8(5) . . ?
C30 As2 C24 105.2(6) . . ?
C30 As2 C11 105.7(7) . . ?
C24 As2 C11 107.7(6) . . ?
C30 As2 Pt1 116.3(4) . . ?
C24 As2 Pt1 114.5(4) . . ?
C11 As2 Pt1 106.9(5) . . ?
C11 C10 As1 112.0(10) . . ?
C11 C10 H10A 109.2 . . ?
As1 C10 H10A 109.2 . . ?
C11 C10 H10B 109.2 . . ?
As1 C10 H10B 109.2 . . ?
H10A C10 H10B 107.9 . . ?
C10 C11 As2 108.6(10) . . ?
C10 C11 H11A 110.0 . . ?
As2 C11 H11A 110.0 . . ?
C10 C11 H11B 110.0 . . ?
As2 C11 H11B 110.0 . . ?
H11A C11 H11B 108.4 . . ?
C17 C12 C13 120.1(13) . . ?
C17 C12 As1 120.9(12) . . ?
C13 C12 As1 118.9(10) . . ?
C14 C13 C12 119.8(16) . . ?
C14 C13 H13A 120.1 . . ?
C12 C13 H13A 120.1 . . ?
C15 C14 C13 120.0(19) . . ?
C15 C14 H14A 120.0 . . ?
C13 C14 H14A 120.0 . . ?
C16 C15 C14 121.4(16) . . ?
C16 C15 H15A 119.3 . . ?
C14 C15 H15A 119.3 . . ?
C15 C16 C17 120.9(16) . . ?
C15 C16 H16A 119.5 . . ?
C17 C16 H16A 119.5 . . ?
C12 C17 C16 117.7(16) . . ?
C12 C17 H17A 121.2 . . ?
C16 C17 H17A 121.2 . . ?
C23 C18 C19 118.7(17) . . ?
C23 C18 As1 122.1(14) . . ?
C19 C18 As1 119.0(11) . . ?
C20 C19 C18 119.8(17) . . ?
C20 C19 H19A 120.1 . . ?
C18 C19 H19A 120.1 . . ?
C19 C20 C21 120(2) . . ?
C19 C20 H20A 119.9 . . ?
C21 C20 H20A 119.9 . . ?
C20 C21 C22 120(2) . . ?
C20 C21 H21A 120.1 . . ?
C22 C21 H21A 120.1 . . ?
C23 C22 C21 120(2) . . ?
C23 C22 H22A 120.1 . . ?
C21 C22 H22A 120.1 . . ?
C22 C23 C18 121(2) . . ?
C22 C23 H23A 119.3 . . ?
C18 C23 H23A 119.3 . . ?
C29 C24 C25 121.1(12) . . ?
C29 C24 As2 120.0(10) . . ?
C25 C24 As2 118.8(10) . . ?
C26 C25 C24 119.8(13) . . ?
C26 C25 H25A 120.1 . . ?
C24 C25 H25A 120.1 . . ?
C27 C26 C25 119.4(13) . . ?
C27 C26 H26A 120.3 . . ?
C25 C26 H26A 120.3 . . ?
C26 C27 C28 121.6(13) . . ?
C26 C27 H27A 119.2 . . ?
C28 C27 H27A 119.2 . . ?
C27 C28 C29 119.1(13) . . ?
C27 C28 H28A 120.4 . . ?
C29 C28 H28A 120.4 . . ?
C24 C29 C28 118.9(13) . . ?
C24 C29 H29A 120.5 . . ?
C28 C29 H29A 120.5 . . ?
C31 C30 C35 120.6(15) . . ?
C31 C30 As2 120.1(11) . . ?
C35 C30 As2 119.1(12) . . ?
C30 C31 C32 118.9(16) . . ?
C30 C31 H31A 120.5 . . ?
C32 C31 H31A 120.5 . . ?
C33 C32 C31 119.5(18) . . ?
C33 C32 H32A 120.2 . . ?
C31 C32 H32A 120.2 . . ?
C32 C33 C34 122(2) . . ?
C32 C33 H33A 119.1 . . ?
C34 C33 H33A 119.1 . . ?
C35 C34 C33 119(3) . . ?
C35 C34 H34A 120.6 . . ?
C33 C34 H34A 120.6 . . ?
C34 C35 C30 120(2) . . ?
C34 C35 H35A 120.1 . . ?
C30 C35 H35A 120.1 . . ?
F6 P1 F5 91.9(12) . . ?
F6 P1 F2 91.8(10) . . ?
F5 P1 F2 175.2(12) . . ?
F6 P1 F1 92.0(8) . . ?
F5 P1 F1 92.9(8) . . ?
F2 P1 F1 90.0(7) . . ?
F6 P1 F4 176.7(12) . . ?
F5 P1 F4 91.1(12) . . ?
F2 P1 F4 85.1(9) . . ?
F1 P1 F4 89.2(8) . . ?
F6 P1 F3 88.5(6) . . ?
F5 P1 F3 88.4(8) . . ?
F2 P1 F3 88.7(7) . . ?
F1 P1 F3 178.6(7) . . ?
F4 P1 F3 90.3(7) . . ?
F8 P2 F11 90.2(6) . . ?
F8 P2 F10 91.8(7) . . ?
F11 P2 F10 177.9(7) . . ?
F8 P2 F7 91.7(6) . . ?
F11 P2 F7 89.6(6) . . ?
F10 P2 F7 90.9(6) . . ?
F8 P2 F9 179.6(7) . . ?
F11 P2 F9 90.0(7) . . ?
F10 P2 F9 88.0(7) . . ?
F7 P2 F9 88.7(6) . . ?
F8 P2 F12 90.0(6) . . ?
F11 P2 F12 89.9(6) . . ?
F10 P2 F12 89.6(6) . . ?
F7 P2 F12 178.2(7) . . ?
F9 P2 F12 89.6(6) . . ?
N1 C36 C37 178(2) . . ?
C36 C37 H37A 109.5 . . ?
C36 C37 H37B 109.5 . . ?
H37A C37 H37B 109.5 . . ?
C36 C37 H37C 109.5 . . ?
H37A C37 H37C 109.5 . . ?
H37B C37 H37C 109.5 . . ?

loop_
_geom_bond_atom_site_label_1
_geom_bond_atom_site_label_2
_geom_bond_distance
_geom_bond_site_symmetry_2
_geom_bond_publ_flag
Pt1 S7 2.324(3) . ?
Pt1 S4 2.333(4) . ?
Pt1 As1 2.3702(14) . ?
Pt1 As2 2.3849(14) . ?
Pt1 S1 2.675(4) . ?
S1 C2 1.80(2) . ?
S1 C9 1.816(16) . ?
C2 C3 1.53(2) . ?
C2 H2A 0.9600 . ?
C2 H2B 0.9600 . ?
C3 S4 1.805(16) . ?
C3 H3A 0.9600 . ?
C3 H3B 0.9600 . ?
S4 C5 1.844(16) . ?
C5 C6 1.54(2) . ?
C5 H5A 0.9600 . ?
C5 H5B 0.9600 . ?
C6 S7 1.795(15) . ?
C6 H6A 0.9600 . ?
C6 H6B 0.9600 . ?
S7 C8 1.814(13) . ?
C8 C9 1.51(2) . ?
C8 H8A 0.9600 . ?
C8 H8B 0.9600 . ?
C9 H9A 0.9600 . ?
C9 H9B 0.9600 . ?
As1 C12 1.930(13) . ?
As1 C10 1.941(15) . ?
As1 C18 1.956(17) . ?
As2 C30 1.916(14) . ?
As2 C24 1.931(12) . ?
As2 C11 1.933(14) . ?
C10 C11 1.515(19) . ?
C10 H10A 0.9600 . ?
C10 H10B 0.9600 . ?
C11 H11A 0.9600 . ?
C11 H11B 0.9600 . ?
C12 C17 1.39(2) . ?
C12 C13 1.40(2) . ?
C13 C14 1.38(2) . ?
C13 H13A 0.9600 . ?
C14 C15 1.35(3) . ?
C14 H14A 0.9600 . ?
C15 C16 1.35(3) . ?
C15 H15A 0.9600 . ?
C16 C17 1.41(2) . ?
C16 H16A 0.9600 . ?
C17 H17A 0.9600 . ?
C18 C23 1.36(2) . ?
C18 C19 1.42(2) . ?
C19 C20 1.34(2) . ?
C19 H19A 0.9600 . ?
C20 C21 1.36(4) . ?
C20 H20A 0.9600 . ?
C21 C22 1.40(4) . ?
C21 H21A 0.9600 . ?
C22 C23 1.33(3) . ?
C22 H22A 0.9600 . ?
C23 H23A 0.9600 . ?
C24 C29 1.374(18) . ?
C24 C25 1.399(17) . ?
C25 C26 1.393(18) . ?
C25 H25A 0.9600 . ?
C26 C27 1.37(2) . ?
C26 H26A 0.9600 . ?
C27 C28 1.39(2) . ?
C27 H27A 0.9600 . ?
C28 C29 1.418(18) . ?
C28 H28A 0.9600 . ?
C29 H29A 0.9600 . ?
C30 C31 1.352(19) . ?
C30 C35 1.42(3) . ?
C31 C32 1.43(2) . ?
C31 H31A 0.9600 . ?
C32 C33 1.33(3) . ?
C32 H32A 0.9600 . ?
C33 C34 1.41(3) . ?
C33 H33A 0.9600 . ?
C34 C35 1.35(3) . ?
C34 H34A 0.9600 . ?
C35 H35A 0.9600 . ?
P1 F6 1.537(11) . ?
P1 F5 1.558(13) . ?
P1 F2 1.561(11) . ?
P1 F1 1.576(10) . ?
P1 F4 1.582(12) . ?
P1 F3 1.598(10) . ?
P2 F8 1.561(10) . ?
P2 F11 1.588(11) . ?
P2 F10 1.590(11) . ?
P2 F7 1.599(9) . ?
P2 F9 1.604(11) . ?
P2 F12 1.604(10) . ?
N1 C36 1.13(2) . ?
C36 C37 1.47(3) . ?
C37 H37A 0.9599 . ?
C37 H37B 0.9599 . ?
C37 H37C 0.9599 . ?
